data_7239386
loop_
_publ_author_name
'Chen, Xuebing'
'Zhu, Li'
'Fang, Li'
'Yan, Shengjiao'
'Lin, Jun'

_publ_section_title
;
 Catalyst-free concise synthesis of imidazo[1,2-a]pyrrolo[3,4-e]pyridine
 derivatives
;
_journal_issue 20
_journal_name_full 'RSC Advances'
_journal_page_first 9926
_journal_paper_doi 10.1039/c3ra45485a
_journal_volume 4
_journal_year 2014
_chemical_formula_sum 'C30 H26 Cl2 F N3 O3'
_chemical_formula_weight 566.44
_space_group_IT_number 14
_space_group_name_Hall '-P 2ybc'
_space_group_name_H-M_alt 'P 1 21/c 1'
_symmetry_cell_setting monoclinic
_symmetry_space_group_name_H-M 'P 1 21/c 1'
_atom_sites_solution_hydrogens geom
_atom_sites_solution_primary direct
_atom_sites_solution_secondary difmap
_audit_creation_method SHELXL-97
_cell_angle_alpha 90.00
_cell_angle_beta 109.581(2)
_cell_angle_gamma 90.00
_cell_formula_units_Z 4
_cell_length_a 17.159(3)
_cell_length_b 8.7584(13)
_cell_length_c 20.018(3)
_cell_measurement_temperature 298(2)
_cell_volume 2834.4(8)
_computing_cell_refinement 'Bruker apex II'
_computing_data_collection 'Bruker apex II'
_computing_data_reduction 'Bruker SAINT'
_computing_molecular_graphics 'Bruker SHELXTL'
_computing_publication_material 'Bruker SHELXTL'
_computing_structure_refinement 'SHELXL-97 (Sheldrick, 1997)'
_computing_structure_solution 'SHELXS-97 (Sheldrick, 1990)'
_diffrn_ambient_temperature 298(2)
_diffrn_measured_fraction_theta_full 0.997
_diffrn_measured_fraction_theta_max 0.997
_diffrn_measurement_device_type 'CCD area detector'
_diffrn_measurement_method 'phi and omega scans'
_diffrn_radiation_monochromator graphite
_diffrn_radiation_source 'fine-focus sealed tube'
_diffrn_radiation_type MoK\a
_diffrn_radiation_wavelength 0.71073
_diffrn_reflns_av_R_equivalents 0.0680
_diffrn_reflns_av_sigmaI/netI 0.0814
_diffrn_reflns_limit_h_max 19
_diffrn_reflns_limit_h_min -20
_diffrn_reflns_limit_k_max 10
_diffrn_reflns_limit_k_min -7
_diffrn_reflns_limit_l_max 23
_diffrn_reflns_limit_l_min -23
_diffrn_reflns_number 15524
_diffrn_reflns_theta_full 25.15
_diffrn_reflns_theta_max 25.15
_diffrn_reflns_theta_min 2.16
_exptl_absorpt_coefficient_mu 0.272
_exptl_absorpt_correction_T_max 0.9604
_exptl_absorpt_correction_T_min 0.9229
_exptl_absorpt_correction_type multi-scan
_exptl_absorpt_process_details sadabs
_exptl_crystal_colour COLOURLESS
_exptl_crystal_density_diffrn 1.327
_exptl_crystal_density_method 'not measured'
_exptl_crystal_description BLOCK
_exptl_crystal_F_000 1176
_exptl_crystal_size_max 0.30
_exptl_crystal_size_mid 0.20
_exptl_crystal_size_min 0.15
_refine_diff_density_max 0.352
_refine_diff_density_min -0.317
_refine_diff_density_rms 0.055
_refine_ls_extinction_method SHELXL
_refine_ls_goodness_of_fit_ref 1.000
_refine_ls_hydrogen_treatment mixed
_refine_ls_matrix_type full
_refine_ls_number_parameters 353
_refine_ls_number_reflns 5056
_refine_ls_number_restraints 0
_refine_ls_restrained_S_all 1.000
_refine_ls_R_factor_all 0.1310
_refine_ls_R_factor_gt 0.0596
_refine_ls_shift/su_max 0.000
_refine_ls_shift/su_mean 0.000
_refine_ls_structure_factor_coef Fsqd
_refine_ls_weighting_details 'calc w=1/[\s^2^(Fo^2^)+(0.0901P)^2^+0.0000P] where P=(Fo^2^+2Fc^2^)/3'
_refine_ls_weighting_scheme calc
_refine_ls_wR_factor_gt 0.1492
_refine_ls_wR_factor_ref 0.1929
_reflns_number_gt 2530
_reflns_number_total 5056
_reflns_threshold_expression >2sigma(I)
_cod_data_source_file c3ra45485a.txt
_cod_data_source_block 1
_cod_depositor_comments
;
The following automatic conversions were performed:

data item '_symmetry_cell_setting' value 'Monoclinic' was changed to
'monoclinic' in accordance with the
/home/saulius/struct/COD-crude-data/automatic-downloads/DataCite-retrospective/RSC/depositions/lib/dictionaries/cif_core.dic
dictionary named 'cif_core.dic' version 2.4.2 last updated on
2011-04-26.

Automatic conversion script
Id: cif_fix_values 6909 2019-04-08 15:41:33Z antanas 
;
_cod_original_cell_volume 2834.3(7)
_cod_original_sg_symbol_H-M P2(1)/c
_cod_database_code 7239386

loop_
_symmetry_equiv_pos_as_xyz
'x, y, z'
'-x, y+1/2, -z+1/2'
'-x, -y, -z'
'x, -y-1/2, z-1/2'

loop_
_atom_site_label
_atom_site_type_symbol
_atom_site_fract_x
_atom_site_fract_y
_atom_site_fract_z
_atom_site_U_iso_or_equiv
_atom_site_adp_type
_atom_site_occupancy
_atom_site_symmetry_multiplicity
_atom_site_calc_flag
_atom_site_refinement_flags
Cl1 Cl 0.14459(6) 0.36778(17) 0.06861(6) 0.0875(5) Uani 1 1 d .
Cl2 Cl 0.36589(9) 0.41910(17) -0.06722(6) 0.0940(5) Uani 1 1 d .
F1 F 0.0359(3) -0.2599(7) 0.0641(3) 0.250(3) Uani 1 1 d .
N1 N 0.2640(2) 0.5009(4) 0.35206(16) 0.0566(9) Uani 1 1 d .
N2 N 0.42646(17) 0.4099(3) 0.31404(15) 0.0468(8) Uani 1 1 d .
N3 N 0.48877(17) 0.1728(3) 0.34228(14) 0.0454(8) Uani 1 1 d .
H3 H 0.4881 0.0774 0.3319 0.054 Uiso 1 1 calc R
O1 O 0.39969(16) -0.0705(3) 0.28770(12) 0.0534(7) Uani 1 1 d .
O2 O 0.37209(19) 0.6712(3) 0.39376(14) 0.0705(9) Uani 1 1 d .
O3 O 0.37911(18) 0.6307(3) 0.24899(13) 0.0560(7) Uani 1 1 d .
H3A H 0.3834 0.7114 0.2706 0.084 Uiso 1 1 calc R
C1 C 0.1196(3) -0.1884(6) 0.1136(3) 0.0742(14) Uani 1 1 d .
C2 C 0.1418(3) -0.1919(5) 0.1857(3) 0.0759(14) Uani 1 1 d .
H2 H 0.1075 -0.2411 0.2063 0.091 Uiso 1 1 calc R
C3 C 0.2142(2) -0.1243(5) 0.2294(2) 0.0601(11) Uani 1 1 d .
H3B H 0.2281 -0.1317 0.2783 0.072 Uiso 1 1 calc R
C4 C 0.2661(2) -0.0456(4) 0.20081(18) 0.0447(9) Uani 1 1 d .
C5 C 0.2440(3) -0.0444(5) 0.1275(2) 0.0681(13) Uani 1 1 d .
H5 H 0.2779 0.0040 0.1062 0.082 Uiso 1 1 calc R
C6 C 0.1714(3) -0.1151(6) 0.0855(2) 0.0884(16) Uani 1 1 d .
H6 H 0.1579 -0.1122 0.0365 0.106 Uiso 1 1 calc R
C7 C 0.3455(2) 0.0238(4) 0.25028(16) 0.0397(9) Uani 1 1 d .
C8 C 0.3538(2) 0.1833(4) 0.25410(16) 0.0352(8) Uani 1 1 d .
C9 C 0.2903(2) 0.2865(4) 0.20301(16) 0.0378(8) Uani 1 1 d .
H9 H 0.2377 0.2307 0.1875 0.045 Uiso 1 1 calc R
C10 C 0.3107(2) 0.3260(4) 0.13645(16) 0.0365(8) Uani 1 1 d .
C11 C 0.2486(2) 0.3603(4) 0.07242(19) 0.0473(10) Uani 1 1 d .
C12 C 0.2645(3) 0.3874(5) 0.01017(19) 0.0596(12) Uani 1 1 d .
H12 H 0.2215 0.4102 -0.0314 0.071 Uiso 1 1 calc R
C13 C 0.3452(3) 0.3804(4) 0.01050(19) 0.0547(11) Uani 1 1 d .
C14 C 0.4093(2) 0.3472(4) 0.07256(19) 0.0505(10) Uani 1 1 d .
H14 H 0.4636 0.3429 0.0729 0.061 Uiso 1 1 calc R
C15 C 0.3911(2) 0.3205(4) 0.13402(17) 0.0424(9) Uani 1 1 d .
H15 H 0.4344 0.2980 0.1755 0.051 Uiso 1 1 calc R
C16 C 0.2768(2) 0.4327(4) 0.24217(18) 0.0434(9) Uani 1 1 d .
H16 H 0.2435 0.5045 0.2064 0.052 Uiso 1 1 calc R
C17 C 0.2296(2) 0.3970(5) 0.2936(2) 0.0574(11) Uani 1 1 d .
H17A H 0.1707 0.4147 0.2711 0.069 Uiso 1 1 calc R
H17B H 0.2382 0.2919 0.3096 0.069 Uiso 1 1 calc R
C18 C 0.3325(3) 0.5753(5) 0.3510(2) 0.0538(10) Uani 1 1 d .
C19 C 0.3554(2) 0.5146(4) 0.28651(18) 0.0426(9) Uani 1 1 d .
C20 C 0.2275(3) 0.5228(6) 0.4081(2) 0.0736(14) Uani 1 1 d .
H20A H 0.2681 0.5698 0.4489 0.088 Uiso 1 1 calc R
H20B H 0.2134 0.4240 0.4227 0.088 Uiso 1 1 calc R
C21 C 0.1509(3) 0.6214(6) 0.3841(2) 0.0612(12) Uani 1 1 d .
C22 C 0.0722(4) 0.5618(7) 0.3587(3) 0.1025(18) Uani 1 1 d .
H22 H 0.0646 0.4565 0.3558 0.123 Uiso 1 1 calc R
C23 C 0.0030(4) 0.6599(10) 0.3371(4) 0.122(2) Uani 1 1 d .
H23 H -0.0500 0.6186 0.3210 0.147 Uiso 1 1 calc R
C24 C 0.0127(4) 0.8113(10) 0.3395(3) 0.113(2) Uani 1 1 d .
H24 H -0.0334 0.8747 0.3244 0.135 Uiso 1 1 calc R
C25 C 0.0901(4) 0.8734(7) 0.3639(3) 0.0986(18) Uani 1 1 d .
H25 H 0.0968 0.9789 0.3656 0.118 Uiso 1 1 calc R
C26 C 0.1590(3) 0.7781(6) 0.3863(2) 0.0766(14) Uani 1 1 d .
H26 H 0.2115 0.8211 0.4031 0.092 Uiso 1 1 calc R
C27 C 0.4239(2) 0.2550(4) 0.30459(16) 0.0363(8) Uani 1 1 d .
C28 C 0.5052(2) 0.4796(5) 0.3575(2) 0.0670(12) Uani 1 1 d .
H28A H 0.5416 0.4881 0.3296 0.080 Uiso 1 1 calc R
H28B H 0.4949 0.5816 0.3714 0.080 Uiso 1 1 calc R
C29 C 0.5449(3) 0.3898(5) 0.4199(2) 0.0821(15) Uani 1 1 d .
H29A H 0.5097 0.3857 0.4490 0.098 Uiso 1 1 calc R
H29B H 0.5966 0.4379 0.4474 0.098 Uiso 1 1 calc R
C30 C 0.5619(3) 0.2281(5) 0.4002(2) 0.0681(13) Uani 1 1 d .
H30A H 0.6100 0.2278 0.3849 0.082 Uiso 1 1 calc R
H30B H 0.5731 0.1615 0.4410 0.082 Uiso 1 1 calc R

loop_
_atom_site_aniso_label
_atom_site_aniso_U_11
_atom_site_aniso_U_22
_atom_site_aniso_U_33
_atom_site_aniso_U_23
_atom_site_aniso_U_13
_atom_site_aniso_U_12
Cl1 0.0437(6) 0.1280(13) 0.0759(8) 0.0137(7) 0.0002(5) 0.0065(7)
Cl2 0.1329(11) 0.1096(12) 0.0499(6) 0.0066(7) 0.0445(7) 0.0047(9)
F1 0.150(4) 0.245(7) 0.298(7) -0.063(6) 0.000(4) -0.036(4)
N1 0.062(2) 0.061(2) 0.0558(19) -0.0035(18) 0.0312(17) 0.003(2)
N2 0.0420(17) 0.0303(19) 0.0608(19) -0.0040(15) 0.0075(15) -0.0035(15)
N3 0.0456(18) 0.0352(19) 0.0456(17) -0.0018(14) 0.0023(14) 0.0061(15)
O1 0.0629(17) 0.0279(15) 0.0561(15) 0.0037(12) 0.0023(13) 0.0006(13)
O2 0.094(2) 0.060(2) 0.0576(17) -0.0173(16) 0.0262(16) -0.0054(18)
O3 0.0860(19) 0.0287(15) 0.0617(16) -0.0007(13) 0.0359(15) -0.0048(15)
C1 0.050(3) 0.062(3) 0.094(4) -0.022(3) 0.003(3) -0.009(2)
C2 0.043(2) 0.069(4) 0.110(4) 0.010(3) 0.019(3) -0.009(2)
C3 0.056(3) 0.054(3) 0.068(3) 0.007(2) 0.018(2) -0.002(2)
C4 0.053(2) 0.028(2) 0.050(2) -0.0054(17) 0.0129(18) -0.0019(18)
C5 0.079(3) 0.068(3) 0.052(2) -0.016(2) 0.014(2) -0.029(3)
C6 0.094(4) 0.099(4) 0.055(3) -0.020(3) 0.002(3) -0.015(3)
C7 0.049(2) 0.036(2) 0.0351(18) -0.0013(17) 0.0152(17) -0.0060(19)
C8 0.042(2) 0.028(2) 0.0355(17) -0.0015(15) 0.0125(15) -0.0017(17)
C9 0.0359(19) 0.031(2) 0.0441(19) 0.0011(16) 0.0108(16) -0.0009(16)
C10 0.041(2) 0.028(2) 0.0384(18) -0.0017(15) 0.0118(16) 0.0009(16)
C11 0.043(2) 0.045(2) 0.046(2) 0.0014(18) 0.0034(17) 0.0009(19)
C12 0.069(3) 0.064(3) 0.035(2) 0.0023(19) 0.004(2) 0.001(2)
C13 0.083(3) 0.045(3) 0.039(2) -0.0017(18) 0.024(2) -0.001(2)
C14 0.063(3) 0.041(2) 0.054(2) 0.0007(19) 0.029(2) 0.000(2)
C15 0.045(2) 0.041(2) 0.0391(19) 0.0042(17) 0.0114(16) 0.0045(18)
C16 0.047(2) 0.035(2) 0.0475(19) -0.0005(18) 0.0148(17) 0.0031(18)
C17 0.053(2) 0.054(3) 0.071(3) -0.008(2) 0.029(2) -0.003(2)
C18 0.069(3) 0.043(3) 0.050(2) 0.001(2) 0.019(2) 0.014(2)
C19 0.049(2) 0.028(2) 0.053(2) 0.0007(18) 0.0204(18) 0.0041(18)
C20 0.092(3) 0.084(4) 0.063(3) 0.011(2) 0.049(3) 0.018(3)
C21 0.067(3) 0.072(4) 0.055(2) -0.012(2) 0.035(2) 0.000(3)
C22 0.083(4) 0.088(4) 0.151(5) -0.027(4) 0.059(4) -0.024(4)
C23 0.065(4) 0.132(7) 0.178(7) -0.042(6) 0.051(4) -0.020(4)
C24 0.071(4) 0.141(7) 0.118(5) -0.023(5) 0.022(3) 0.026(4)
C25 0.085(4) 0.084(4) 0.118(5) -0.024(3) 0.023(3) 0.018(4)
C26 0.060(3) 0.079(4) 0.086(3) -0.017(3) 0.019(2) -0.001(3)
C27 0.044(2) 0.030(2) 0.0390(18) 0.0018(16) 0.0186(16) -0.0012(18)
C28 0.054(2) 0.045(3) 0.087(3) -0.009(2) 0.003(2) -0.009(2)
C29 0.082(3) 0.056(3) 0.079(3) -0.019(3) -0.012(3) -0.013(3)
C30 0.063(3) 0.052(3) 0.064(3) -0.002(2) -0.012(2) 0.000(2)

loop_
_atom_type_symbol
_atom_type_description
_atom_type_scat_dispersion_real
_atom_type_scat_dispersion_imag
_atom_type_scat_source
C C 0.0033 0.0016 'International Tables Vol C Tables 4.2.6.8 and 6.1.1.4'
H H 0.0000 0.0000 'International Tables Vol C Tables 4.2.6.8 and 6.1.1.4'
N N 0.0061 0.0033 'International Tables Vol C Tables 4.2.6.8 and 6.1.1.4'
O O 0.0106 0.0060 'International Tables Vol C Tables 4.2.6.8 and 6.1.1.4'
F F 0.0171 0.0103 'International Tables Vol C Tables 4.2.6.8 and 6.1.1.4'
Cl Cl 0.1484 0.1585 'International Tables Vol C Tables 4.2.6.8 and 6.1.1.4'

loop_
_geom_angle_atom_site_label_1
_geom_angle_atom_site_label_2
_geom_angle_atom_site_label_3
_geom_angle
C18 N1 C17 114.5(3)
C18 N1 C20 123.0(4)
C17 N1 C20 122.5(4)
C27 N2 C28 118.2(3)
C27 N2 C19 125.4(3)
C28 N2 C19 116.3(3)
C27 N3 C30 126.7(3)
C27 N3 H3 116.6
C30 N3 H3 116.6
C19 O3 H3A 109.5
C6 C1 C2 117.2(4)
C6 C1 F1 120.8(5)
C2 C1 F1 122.0(5)
C1 C2 C3 122.0(4)
C1 C2 H2 119.0
C3 C2 H2 119.0
C2 C3 C4 120.9(4)
C2 C3 H3B 119.6
C4 C3 H3B 119.6
C5 C4 C3 116.9(4)
C5 C4 C7 123.7(3)
C3 C4 C7 119.2(3)
C4 C5 C6 120.5(4)
C4 C5 H5 119.8
C6 C5 H5 119.8
C1 C6 C5 122.4(4)
C1 C6 H6 118.8
C5 C6 H6 118.8
O1 C7 C8 124.7(3)
O1 C7 C4 116.2(3)
C8 C7 C4 119.1(3)
C7 C8 C27 121.4(3)
C7 C8 C9 121.2(3)
C27 C8 C9 117.3(3)
C8 C9 C10 113.6(3)
C8 C9 C16 110.1(3)
C10 C9 C16 111.6(3)
C8 C9 H9 107.0
C10 C9 H9 107.0
C16 C9 H9 107.0
C11 C10 C15 115.7(3)
C11 C10 C9 121.5(3)
C15 C10 C9 122.7(3)
C12 C11 C10 122.9(3)
C12 C11 Cl1 117.2(3)
C10 C11 Cl1 119.9(3)
C13 C12 C11 119.2(3)
C13 C12 H12 120.4
C11 C12 H12 120.4
C12 C13 C14 120.4(4)
C12 C13 Cl2 119.4(3)
C14 C13 Cl2 120.2(3)
C15 C14 C13 118.9(4)
C15 C14 H14 120.6
C13 C14 H14 120.6
C14 C15 C10 122.9(3)
C14 C15 H15 118.5
C10 C15 H15 118.5
C19 C16 C17 105.5(3)
C19 C16 C9 115.4(3)
C17 C16 C9 111.7(3)
C19 C16 H16 108.0
C17 C16 H16 108.0
C9 C16 H16 108.0
N1 C17 C16 104.5(3)
N1 C17 H17A 110.9
C16 C17 H17A 110.9
N1 C17 H17B 110.9
C16 C17 H17B 110.9
H17A C17 H17B 108.9
O2 C18 N1 126.9(4)
O2 C18 C19 125.1(4)
N1 C18 C19 108.0(3)
O3 C19 N2 107.4(3)
O3 C19 C16 112.8(3)
N2 C19 C16 112.6(3)
O3 C19 C18 113.2(3)
N2 C19 C18 107.9(3)
C16 C19 C18 102.9(3)
N1 C20 C21 112.3(3)
N1 C20 H20A 109.1
C21 C20 H20A 109.1
N1 C20 H20B 109.1
C21 C20 H20B 109.1
H20A C20 H20B 107.9
C22 C21 C26 117.7(5)
C22 C21 C20 122.8(5)
C26 C21 C20 119.5(4)
C21 C22 C23 120.2(6)
C21 C22 H22 119.9
C23 C22 H22 119.9
C24 C23 C22 120.7(6)
C24 C23 H23 119.6
C22 C23 H23 119.6
C23 C24 C25 120.3(6)
C23 C24 H24 119.9
C25 C24 H24 119.9
C24 C25 C26 119.6(6)
C24 C25 H25 120.2
C26 C25 H25 120.2
C21 C26 C25 121.5(5)
C21 C26 H26 119.3
C25 C26 H26 119.3
N3 C27 N2 118.5(3)
N3 C27 C8 120.6(3)
N2 C27 C8 120.9(3)
C29 C28 N2 111.1(4)
C29 C28 H28A 109.4
N2 C28 H28A 109.4
C29 C28 H28B 109.4
N2 C28 H28B 109.4
H28A C28 H28B 108.0
C28 C29 C30 111.0(4)
C28 C29 H29A 109.4
C30 C29 H29A 109.4
C28 C29 H29B 109.4
C30 C29 H29B 109.4
H29A C29 H29B 108.0
N3 C30 C29 108.8(3)
N3 C30 H30A 109.9
C29 C30 H30A 109.9
N3 C30 H30B 109.9
C29 C30 H30B 109.9
H30A C30 H30B 108.3

loop_
_geom_bond_atom_site_label_1
_geom_bond_atom_site_label_2
_geom_bond_distance
Cl1 C11 1.761(4)
Cl2 C13 1.742(4)
F1 C1 1.576(6)
N1 C18 1.350(5)
N1 C17 1.443(5)
N1 C20 1.469(4)
N2 C27 1.368(4)
N2 C28 1.472(4)
N2 C19 1.477(4)
N3 C27 1.328(4)
N3 C30 1.476(4)
N3 H3 0.8600
O1 C7 1.281(4)
O2 C18 1.229(4)
O3 C19 1.403(4)
O3 H3A 0.8200
C1 C6 1.362(7)
C1 C2 1.364(6)
C2 C3 1.389(6)
C2 H2 0.9300
C3 C4 1.393(5)
C3 H3B 0.9300
C4 C5 1.387(5)
C4 C7 1.516(5)
C5 C6 1.392(6)
C5 H5 0.9300
C6 H6 0.9300
C7 C8 1.404(5)
C8 C27 1.431(4)
C8 C9 1.518(4)
C9 C10 1.526(4)
C9 C16 1.559(5)
C9 H9 0.9800
C10 C11 1.397(4)
C10 C15 1.398(5)
C11 C12 1.383(5)
C12 C13 1.383(5)
C12 H12 0.9300
C13 C14 1.387(5)
C14 C15 1.387(4)
C14 H14 0.9300
C15 H15 0.9300
C16 C19 1.523(5)
C16 C17 1.541(5)
C16 H16 0.9800
C17 H17A 0.9700
C17 H17B 0.9700
C18 C19 1.563(5)
C20 C21 1.510(6)
C20 H20A 0.9700
C20 H20B 0.9700
C21 C22 1.377(6)
C21 C26 1.378(6)
C22 C23 1.411(8)
C22 H22 0.9300
C23 C24 1.336(9)
C23 H23 0.9300
C24 C25 1.365(7)
C24 H24 0.9300
C25 C26 1.392(6)
C25 H25 0.9300
C26 H26 0.9300
C28 C29 1.439(6)
C28 H28A 0.9700
C28 H28B 0.9700
C29 C30 1.525(6)
C29 H29A 0.9700
C29 H29B 0.9700
C30 H30A 0.9700
C30 H30B 0.9700

loop_
_geom_torsion_atom_site_label_1
_geom_torsion_atom_site_label_2
_geom_torsion_atom_site_label_3
_geom_torsion_atom_site_label_4
_geom_torsion
C6 C1 C2 C3 -0.1(8)
F1 C1 C2 C3 -177.7(5)
C1 C2 C3 C4 1.9(7)
C2 C3 C4 C5 -2.9(6)
C2 C3 C4 C7 -178.7(4)
C3 C4 C5 C6 2.1(6)
C7 C4 C5 C6 177.8(4)
C2 C1 C6 C5 -0.7(8)
F1 C1 C6 C5 177.0(5)
C4 C5 C6 C1 -0.3(8)
C5 C4 C7 O1 -110.9(4)
C3 C4 C7 O1 64.7(4)
C5 C4 C7 C8 71.2(5)
C3 C4 C7 C8 -113.2(4)
O1 C7 C8 C27 -3.6(5)
C4 C7 C8 C27 174.1(3)
O1 C7 C8 C9 174.2(3)
C4 C7 C8 C9 -8.2(4)
C7 C8 C9 C10 -91.4(4)
C27 C8 C9 C10 86.4(3)
C7 C8 C9 C16 142.5(3)
C27 C8 C9 C16 -39.7(4)
C8 C9 C10 C11 152.2(3)
C16 C9 C10 C11 -82.5(4)
C8 C9 C10 C15 -23.4(4)
C16 C9 C10 C15 101.9(4)
C15 C10 C11 C12 -0.1(5)
C9 C10 C11 C12 -176.0(3)
C15 C10 C11 Cl1 179.1(3)
C9 C10 C11 Cl1 3.2(5)
C10 C11 C12 C13 0.2(6)
Cl1 C11 C12 C13 -179.0(3)
C11 C12 C13 C14 -0.3(6)
C11 C12 C13 Cl2 -178.4(3)
C12 C13 C14 C15 0.3(6)
Cl2 C13 C14 C15 178.4(3)
C13 C14 C15 C10 -0.2(6)
C11 C10 C15 C14 0.1(5)
C9 C10 C15 C14 175.9(3)
C8 C9 C16 C19 49.1(4)
C10 C9 C16 C19 -78.1(3)
C8 C9 C16 C17 -71.4(4)
C10 C9 C16 C17 161.5(3)
C18 N1 C17 C16 -10.4(4)
C20 N1 C17 C16 169.9(3)
C19 C16 C17 N1 19.7(4)
C9 C16 C17 N1 145.8(3)
C17 N1 C18 O2 178.4(4)
C20 N1 C18 O2 -1.9(6)
C17 N1 C18 C19 -3.3(4)
C20 N1 C18 C19 176.4(3)
C27 N2 C19 O3 -127.4(3)
C28 N2 C19 O3 55.1(4)
C27 N2 C19 C16 -2.6(5)
C28 N2 C19 C16 179.9(3)
C27 N2 C19 C18 110.2(4)
C28 N2 C19 C18 -67.2(4)
C17 C16 C19 O3 -143.4(3)
C9 C16 C19 O3 92.8(4)
C17 C16 C19 N2 94.9(3)
C9 C16 C19 N2 -28.9(4)
C17 C16 C19 C18 -21.0(3)
C9 C16 C19 C18 -144.8(3)
O2 C18 C19 O3 -44.0(5)
N1 C18 C19 O3 137.7(3)
O2 C18 C19 N2 74.7(4)
N1 C18 C19 N2 -103.7(3)
O2 C18 C19 C16 -166.1(4)
N1 C18 C19 C16 15.6(4)
C18 N1 C20 C21 103.5(5)
C17 N1 C20 C21 -76.8(5)
N1 C20 C21 C22 95.9(5)
N1 C20 C21 C26 -83.2(5)
C26 C21 C22 C23 -1.0(7)
C20 C21 C22 C23 179.9(5)
C21 C22 C23 C24 1.4(10)
C22 C23 C24 C25 -0.9(11)
C23 C24 C25 C26 0.1(9)
C22 C21 C26 C25 0.2(7)
C20 C21 C26 C25 179.3(4)
C24 C25 C26 C21 0.3(7)
C30 N3 C27 N2 7.0(5)
C30 N3 C27 C8 -174.4(3)
C28 N2 C27 N3 8.8(5)
C19 N2 C27 N3 -168.6(3)
C28 N2 C27 C8 -169.9(3)
C19 N2 C27 C8 12.8(5)
C7 C8 C27 N3 9.8(5)
C9 C8 C27 N3 -168.0(3)
C7 C8 C27 N2 -171.6(3)
C9 C8 C27 N2 10.6(4)
C27 N2 C28 C29 -42.3(5)
C19 N2 C28 C29 135.3(4)
N2 C28 C29 C30 58.9(5)
C27 N3 C30 C29 10.4(6)
C28 C29 C30 N3 -42.8(5)
